data_4325169
loop_
_publ_author_name
'Apple Wai-Yi Cheung'
'Larry Tso-Lun Lo'
'Chi-Chiu Ko'
'Shek-Man Yiu'

_publ_section_title
;
 Synthesis, Functionalization, Characterization, and Photophysical Study
 of Carbonyl-Containing Isocyano Rhenium(I) Diimine Complexes
;
_journal_name_full 'Inorganic Chemistry'
_journal_page_first 4798
_journal_page_last 4810
_journal_paper_doi 10.1021/ic102429t
_journal_volume 50
_journal_year 2011
_chemical_formula_sum 'C35 H22 Cl5 F6 N5 O P Re'
_chemical_formula_weight 1037.00
_chemical_name_systematic
; 
 ? 
;
_space_group_IT_number 14
_symmetry_cell_setting monoclinic
_symmetry_space_group_name_Hall '-P 2ybc'
_symmetry_space_group_name_H-M 'P 1 21/c 1'
_atom_sites_solution_hydrogens geom
_atom_sites_solution_primary direct
_atom_sites_solution_secondary difmap
_audit_creation_method SHELXL-97
_cell_angle_alpha 90.00
_cell_angle_beta 94.874(4)
_cell_angle_gamma 90.00
_cell_formula_units_Z 4
_cell_length_a 12.6678(6)
_cell_length_b 17.9925(10)
_cell_length_c 16.7007(6)
_cell_measurement_reflns_used 7039
_cell_measurement_temperature 173(2)
_cell_measurement_theta_max 29.1918
_cell_measurement_theta_min 3.5360
_cell_volume 3792.7(3)
_computing_cell_refinement 'CrysAlisPro, Oxford Diffraction Ltd'
_computing_data_collection 'CrysAlisPro, Oxford Diffraction Ltd'
_computing_data_reduction 'CrysAlisPro, Oxford Diffraction Ltd'
_computing_molecular_graphics wingx
_computing_publication_material wingx
_computing_structure_refinement 'SHELXL-97 (Sheldrick, 1997)'
_computing_structure_solution 'SHELXS-97 (Sheldrick, 1990)'
_diffrn_ambient_temperature 173(2)
_diffrn_detector_area_resol_mean 16.1270
_diffrn_measured_fraction_theta_full 0.997
_diffrn_measured_fraction_theta_max 0.997
_diffrn_measurement_device_type 'Xcalibur, Sapphire3, Gemini ultra'
_diffrn_measurement_method '\w scans'
_diffrn_radiation_monochromator graphite
_diffrn_radiation_source 'Enhance (Mo) X-ray Source'
_diffrn_radiation_type MoK\a
_diffrn_radiation_wavelength 0.71073
_diffrn_reflns_av_R_equivalents 0.0429
_diffrn_reflns_av_sigmaI/netI 0.0803
_diffrn_reflns_limit_h_max 15
_diffrn_reflns_limit_h_min -15
_diffrn_reflns_limit_k_max 21
_diffrn_reflns_limit_k_min -19
_diffrn_reflns_limit_l_max 16
_diffrn_reflns_limit_l_min -19
_diffrn_reflns_number 14950
_diffrn_reflns_theta_full 25.00
_diffrn_reflns_theta_max 25.00
_diffrn_reflns_theta_min 3.54
_exptl_absorpt_coefficient_mu 3.665
_exptl_absorpt_correction_T_max 1.00000
_exptl_absorpt_correction_T_min 0.52027
_exptl_absorpt_correction_type multi-scan
_exptl_absorpt_process_details 'CrysAlisPro, Oxford Diffraction Ltd'
_exptl_crystal_colour orange
_exptl_crystal_density_diffrn 1.816
_exptl_crystal_description square
_exptl_crystal_F_000 2016
_exptl_crystal_size_max 0.30
_exptl_crystal_size_mid 0.30
_exptl_crystal_size_min 0.05
_refine_diff_density_max 1.496
_refine_diff_density_min -1.126
_refine_diff_density_rms 0.120
_refine_ls_extinction_method none
_refine_ls_goodness_of_fit_ref 0.898
_refine_ls_hydrogen_treatment constr
_refine_ls_matrix_type full
_refine_ls_number_parameters 487
_refine_ls_number_reflns 6643
_refine_ls_number_restraints 0
_refine_ls_restrained_S_all 0.898
_refine_ls_R_factor_all 0.0645
_refine_ls_R_factor_gt 0.0353
_refine_ls_shift/su_max 0.001
_refine_ls_shift/su_mean 0.000
_refine_ls_structure_factor_coef Fsqd
_refine_ls_weighting_details 'calc w=1/[\s^2^(Fo^2^)+(0.0388P)^2^+0.0000P] where P=(Fo^2^+2Fc^2^)/3'
_refine_ls_weighting_scheme calc
_refine_ls_wR_factor_gt 0.0730
_refine_ls_wR_factor_ref 0.0778
_reflns_number_gt 4457
_reflns_number_total 6643
_reflns_threshold_expression >2sigma(I)
_cod_data_source_file ic102429t_si_003.cif
_cod_data_source_block 020510a_apple
_cod_original_cell_volume 3792.8(3)
_cod_database_code 4325169

loop_
_symmetry_equiv_pos_as_xyz
'x, y, z'
'-x, y+1/2, -z+1/2'
'-x, -y, -z'
'x, -y-1/2, z-1/2'

loop_
_atom_site_label
_atom_site_type_symbol
_atom_site_fract_x
_atom_site_fract_y
_atom_site_fract_z
_atom_site_U_iso_or_equiv
_atom_site_adp_type
_atom_site_occupancy
_atom_site_symmetry_multiplicity
_atom_site_calc_flag
_atom_site_refinement_flags
Re1 Re 0.258177(19) 0.077610(14) 0.846339(12) 0.02242(8) Uani 1 1 d .
Cl1 Cl 0.65506(15) -0.18658(11) 0.52810(11) 0.0579(5) Uani 1 1 d .
Cl2 Cl 0.43353(14) 0.48044(10) 0.58664(9) 0.0440(4) Uani 1 1 d .
Cl3 Cl -0.22916(15) 0.01376(17) 0.42948(10) 0.0834(8) Uani 1 1 d .
Cl4 Cl 0.6186(2) 0.16553(15) 0.58774(15) 0.0923(8) Uani 1 1 d .
Cl5 Cl 0.6010(2) 0.13428(17) 0.75708(15) 0.1045(10) Uani 1 1 d .
P1 P 0.89803(14) 0.28560(10) 0.77684(9) 0.0324(4) Uani 1 1 d .
F1 F 0.8762(4) 0.3699(2) 0.7555(3) 0.0857(17) Uani 1 1 d .
F2 F 0.7784(4) 0.2733(3) 0.7911(3) 0.0872(16) Uani 1 1 d .
F3 F 0.9210(4) 0.2012(2) 0.7960(2) 0.0671(13) Uani 1 1 d .
F4 F 1.0188(3) 0.2986(3) 0.7616(3) 0.0755(14) Uani 1 1 d .
F5 F 0.9253(4) 0.3068(2) 0.8685(2) 0.0672(13) Uani 1 1 d .
F6 F 0.8735(3) 0.2637(2) 0.6837(2) 0.0558(11) Uani 1 1 d .
O1 O 0.4689(3) 0.1381(2) 0.9278(2) 0.0340(10) Uani 1 1 d .
N1 N 0.3875(4) -0.0154(3) 0.7297(3) 0.0358(14) Uani 1 1 d .
N2 N 0.2658(4) 0.2287(3) 0.7568(3) 0.0366(14) Uani 1 1 d .
N3 N 0.0579(4) 0.0464(3) 0.7210(3) 0.0270(12) Uani 1 1 d .
N4 N 0.1617(4) 0.1219(3) 0.9371(2) 0.0233(11) Uani 1 1 d .
N5 N 0.2375(4) -0.0169(3) 0.9253(2) 0.0251(12) Uani 1 1 d .
C1 C 0.3408(5) 0.0205(3) 0.7723(3) 0.0268(14) Uani 1 1 d .
C2 C 0.2631(5) 0.1696(4) 0.7872(3) 0.0287(15) Uani 1 1 d .
C3 C 0.1259(5) 0.0541(3) 0.7701(3) 0.0248(14) Uani 1 1 d .
C4 C 0.3910(5) 0.1126(3) 0.9025(3) 0.0262(14) Uani 1 1 d .
C5 C 0.4488(5) -0.0568(3) 0.6812(3) 0.0277(15) Uani 1 1 d .
C6 C 0.5102(5) -0.0190(4) 0.6287(3) 0.0315(15) Uani 1 1 d .
H6 H 0.5082 0.0337 0.6254 0.038 Uiso 1 1 calc R
C7 C 0.5739(5) -0.0596(3) 0.5816(3) 0.0306(15) Uani 1 1 d .
H7 H 0.6177 -0.0351 0.5464 0.037 Uiso 1 1 calc R
C8 C 0.5729(5) -0.1364(4) 0.5863(4) 0.0343(16) Uani 1 1 d .
C9 C 0.5091(5) -0.1729(4) 0.6348(4) 0.0380(17) Uani 1 1 d .
H9 H 0.5076 -0.2257 0.6355 0.046 Uiso 1 1 calc R
C10 C 0.4467(5) -0.1327(4) 0.6828(4) 0.0368(17) Uani 1 1 d .
H10 H 0.4022 -0.1577 0.7170 0.044 Uiso 1 1 calc R
C11 C 0.3001(5) 0.2878(4) 0.7145(3) 0.0330(16) Uani 1 1 d .
C12 C 0.3732(6) 0.2757(4) 0.6568(4) 0.0469(19) Uani 1 1 d .
H12 H 0.3949 0.2266 0.6452 0.056 Uiso 1 1 calc R
C13 C 0.4126(6) 0.3344(4) 0.6178(3) 0.0447(19) Uani 1 1 d .
H13 H 0.4614 0.3264 0.5785 0.054 Uiso 1 1 calc R
C14 C 0.3817(5) 0.4057(4) 0.6354(3) 0.0334(17) Uani 1 1 d .
C15 C 0.3112(5) 0.4182(4) 0.6915(4) 0.0381(16) Uani 1 1 d .
H15 H 0.2903 0.4676 0.7028 0.046 Uiso 1 1 calc R
C16 C 0.2703(5) 0.3591(4) 0.7316(4) 0.0378(17) Uani 1 1 d .
H16 H 0.2217 0.3677 0.7709 0.045 Uiso 1 1 calc R
C17 C -0.0154(5) 0.0390(4) 0.6537(3) 0.0276(15) Uani 1 1 d .
C18 C -0.0440(5) 0.1021(4) 0.6099(4) 0.0428(18) Uani 1 1 d .
H18 H -0.0179 0.1496 0.6267 0.051 Uiso 1 1 calc R
C19 C -0.1126(6) 0.0941(5) 0.5403(4) 0.054(2) Uani 1 1 d .
H19 H -0.1344 0.1363 0.5089 0.065 Uiso 1 1 calc R
C20 C -0.1476(5) 0.0248(5) 0.5180(4) 0.046(2) Uani 1 1 d .
C21 C -0.1212(5) -0.0361(4) 0.5622(4) 0.0452(19) Uani 1 1 d .
H21 H -0.1489 -0.0832 0.5458 0.054 Uiso 1 1 calc R
C22 C -0.0535(5) -0.0300(4) 0.6317(4) 0.0387(17) Uani 1 1 d .
H22 H -0.0341 -0.0726 0.6633 0.046 Uiso 1 1 calc R
C23 C 0.1245(5) 0.1906(4) 0.9409(3) 0.0299(15) Uani 1 1 d .
H23 H 0.1388 0.2250 0.9000 0.036 Uiso 1 1 calc R
C24 C 0.0649(5) 0.2142(4) 1.0031(3) 0.0359(16) Uani 1 1 d .
H24 H 0.0388 0.2636 1.0040 0.043 Uiso 1 1 calc R
C25 C 0.0450(5) 0.1653(4) 1.0624(3) 0.0369(17) Uani 1 1 d .
H25 H 0.0065 0.1811 1.1057 0.044 Uiso 1 1 calc R
C26 C 0.0805(5) 0.0926(4) 1.0598(3) 0.0315(16) Uani 1 1 d .
C27 C 0.1410(4) 0.0729(3) 0.9956(3) 0.0212(12) Uani 1 1 d .
C28 C 0.1808(4) -0.0008(3) 0.9899(3) 0.0228(14) Uani 1 1 d .
C29 C 0.1599(5) -0.0541(4) 1.0483(3) 0.0295(15) Uani 1 1 d .
C30 C 0.0983(5) -0.0327(4) 1.1125(3) 0.0343(16) Uani 1 1 d .
H30 H 0.0837 -0.0683 1.1521 0.041 Uiso 1 1 calc R
C31 C 0.0610(5) 0.0362(4) 1.1178(3) 0.0361(17) Uani 1 1 d .
H31 H 0.0204 0.0485 1.1612 0.043 Uiso 1 1 calc R
C32 C 0.2015(5) -0.1246(4) 1.0394(3) 0.0382(17) Uani 1 1 d .
H32 H 0.1907 -0.1621 1.0779 0.046 Uiso 1 1 calc R
C33 C 0.2577(5) -0.1400(4) 0.9756(4) 0.0398(17) Uani 1 1 d .
H33 H 0.2870 -0.1881 0.9697 0.048 Uiso 1 1 calc R
C34 C 0.2723(5) -0.0844(4) 0.9184(3) 0.0336(15) Uani 1 1 d .
H34 H 0.3090 -0.0967 0.8729 0.040 Uiso 1 1 calc R
C35 C 0.6851(9) 0.1365(6) 0.6781(5) 0.103(4) Uani 1 1 d .
H35A H 0.7449 0.1708 0.6926 0.124 Uiso 1 1 calc R
H35B H 0.7148 0.0863 0.6709 0.124 Uiso 1 1 calc R

loop_
_atom_site_aniso_label
_atom_site_aniso_U_11
_atom_site_aniso_U_22
_atom_site_aniso_U_33
_atom_site_aniso_U_23
_atom_site_aniso_U_13
_atom_site_aniso_U_12
Re1 0.02344(13) 0.02854(14) 0.01566(10) 0.00012(12) 0.00383(8) -0.00093(15)
Cl1 0.0511(12) 0.0647(13) 0.0603(11) -0.0263(10) 0.0178(9) 0.0106(11)
Cl2 0.0467(11) 0.0437(10) 0.0401(9) 0.0137(8) -0.0051(8) -0.0160(9)
Cl3 0.0371(11) 0.183(3) 0.0278(9) 0.0098(12) -0.0105(8) -0.0164(15)
Cl4 0.0919(19) 0.0904(19) 0.0937(17) 0.0242(15) 0.0030(14) -0.0157(16)
Cl5 0.130(3) 0.111(2) 0.0767(16) -0.0211(15) 0.0341(16) -0.049(2)
P1 0.0381(11) 0.0303(10) 0.0289(8) 0.0053(7) 0.0041(7) -0.0055(9)
F1 0.133(5) 0.034(3) 0.081(3) 0.010(2) -0.044(3) -0.006(3)
F2 0.053(3) 0.107(4) 0.106(4) -0.034(3) 0.031(3) -0.008(3)
F3 0.111(4) 0.036(2) 0.054(2) 0.012(2) 0.010(3) 0.007(3)
F4 0.045(3) 0.113(4) 0.068(3) -0.005(3) 0.006(2) -0.016(3)
F5 0.109(4) 0.058(3) 0.034(2) -0.004(2) 0.001(2) 0.000(3)
F6 0.073(3) 0.058(3) 0.035(2) 0.004(2) -0.0032(19) -0.022(2)
O1 0.025(3) 0.040(3) 0.037(2) -0.004(2) -0.001(2) -0.001(2)
N1 0.028(3) 0.056(4) 0.023(3) -0.013(3) 0.002(2) 0.002(3)
N2 0.040(3) 0.032(3) 0.037(3) 0.015(3) -0.002(3) 0.000(3)
N3 0.024(3) 0.041(3) 0.016(2) -0.002(2) 0.001(2) 0.001(3)
N4 0.021(3) 0.033(3) 0.016(2) -0.001(2) 0.006(2) -0.001(3)
N5 0.028(3) 0.028(3) 0.018(2) -0.001(2) -0.001(2) 0.000(3)
C1 0.024(3) 0.034(4) 0.022(3) 0.004(3) -0.001(3) -0.015(3)
C2 0.017(3) 0.046(4) 0.024(3) -0.006(3) 0.000(3) 0.010(3)
C3 0.031(4) 0.025(4) 0.020(3) 0.001(2) 0.012(3) 0.002(3)
C4 0.030(4) 0.026(3) 0.024(3) 0.003(3) 0.004(3) 0.008(3)
C5 0.024(3) 0.039(4) 0.019(3) -0.009(3) -0.002(3) 0.003(3)
C6 0.032(4) 0.032(4) 0.030(3) 0.001(3) 0.001(3) -0.003(3)
C7 0.030(4) 0.038(4) 0.025(3) -0.006(3) 0.010(3) -0.002(3)
C8 0.027(4) 0.040(4) 0.036(3) -0.009(3) 0.005(3) 0.006(3)
C9 0.042(4) 0.032(4) 0.040(4) -0.002(3) 0.006(3) 0.007(4)
C10 0.036(4) 0.039(4) 0.036(4) 0.001(3) 0.006(3) 0.005(4)
C11 0.034(4) 0.038(4) 0.026(3) 0.008(3) -0.005(3) -0.007(3)
C12 0.075(6) 0.038(4) 0.028(3) -0.005(3) 0.004(4) -0.004(4)
C13 0.070(5) 0.043(5) 0.022(3) 0.004(3) 0.010(3) -0.012(4)
C14 0.037(4) 0.041(5) 0.021(3) 0.007(3) -0.008(3) -0.012(3)
C15 0.033(4) 0.037(4) 0.043(4) 0.003(4) -0.004(3) 0.005(4)
C16 0.029(4) 0.045(5) 0.041(4) 0.016(3) 0.006(3) 0.008(4)
C17 0.022(3) 0.045(4) 0.016(3) -0.002(3) 0.004(2) 0.002(3)
C18 0.046(4) 0.045(5) 0.036(4) 0.012(3) -0.002(3) -0.010(4)
C19 0.041(5) 0.079(7) 0.041(4) 0.033(4) -0.006(3) 0.000(4)
C20 0.026(4) 0.088(6) 0.023(3) 0.010(4) -0.002(3) 0.002(4)
C21 0.034(4) 0.054(5) 0.046(4) -0.019(4) -0.009(3) -0.005(4)
C22 0.035(4) 0.032(4) 0.046(4) -0.001(3) -0.008(3) 0.001(3)
C23 0.027(4) 0.032(4) 0.030(3) 0.002(3) 0.002(3) 0.000(3)
C24 0.037(4) 0.041(4) 0.031(3) -0.007(3) 0.009(3) 0.013(3)
C25 0.028(4) 0.061(5) 0.022(3) -0.010(3) 0.008(3) 0.007(4)
C26 0.020(3) 0.055(5) 0.020(3) -0.003(3) 0.003(2) -0.007(3)
C27 0.014(3) 0.030(3) 0.019(3) -0.007(3) 0.000(2) -0.004(3)
C28 0.019(3) 0.033(4) 0.017(3) -0.002(3) 0.001(2) -0.004(3)
C29 0.027(4) 0.038(4) 0.023(3) 0.004(3) -0.001(3) -0.007(3)
C30 0.035(4) 0.048(5) 0.021(3) 0.008(3) 0.006(3) -0.013(4)
C31 0.030(4) 0.062(5) 0.017(3) 0.003(3) 0.002(3) -0.003(4)
C32 0.047(4) 0.042(5) 0.025(3) 0.006(3) 0.000(3) -0.008(4)
C33 0.044(4) 0.029(4) 0.046(4) 0.009(3) 0.002(3) 0.003(3)
C34 0.038(4) 0.033(4) 0.030(3) 0.001(3) 0.004(3) -0.004(4)
C35 0.126(9) 0.121(9) 0.062(6) -0.007(6) 0.001(6) -0.060(8)

loop_
_atom_type_symbol
_atom_type_description
_atom_type_scat_dispersion_real
_atom_type_scat_dispersion_imag
_atom_type_scat_source
C C 0.0033 0.0016 'International Tables Vol C Tables 4.2.6.8 and 6.1.1.4'
N N 0.0061 0.0033 'International Tables Vol C Tables 4.2.6.8 and 6.1.1.4'
O O 0.0106 0.0060 'International Tables Vol C Tables 4.2.6.8 and 6.1.1.4'
F F 0.0171 0.0103 'International Tables Vol C Tables 4.2.6.8 and 6.1.1.4'
P P 0.1023 0.0942 'International Tables Vol C Tables 4.2.6.8 and 6.1.1.4'
Cl Cl 0.1484 0.1585 'International Tables Vol C Tables 4.2.6.8 and 6.1.1.4'
Re Re -1.0185 7.2310 'International Tables Vol C Tables 4.2.6.8 and 6.1.1.4'
H H 0.0000 0.0000 'International Tables Vol C Tables 4.2.6.8 and 6.1.1.4'

loop_
_geom_angle_atom_site_label_1
_geom_angle_atom_site_label_2
_geom_angle_atom_site_label_3
_geom_angle
C2 Re1 C4 84.6(2)
C2 Re1 C1 94.8(2)
C4 Re1 C1 89.3(2)
C2 Re1 C3 85.4(2)
C4 Re1 C3 169.1(2)
C1 Re1 C3 87.3(2)
C2 Re1 N4 95.0(2)
C4 Re1 N4 93.4(2)
C1 Re1 N4 170.1(2)
C3 Re1 N4 91.76(19)
C2 Re1 N5 171.2(2)
C4 Re1 N5 96.0(2)
C1 Re1 N5 94.0(2)
C3 Re1 N5 94.6(2)
N4 Re1 N5 76.18(18)
F2 P1 F3 89.8(3)
F2 P1 F1 91.0(3)
F3 P1 F1 178.6(3)
F2 P1 F5 91.3(3)
F3 P1 F5 90.9(2)
F1 P1 F5 90.3(2)
F2 P1 F4 179.4(3)
F3 P1 F4 90.7(3)
F1 P1 F4 88.5(3)
F5 P1 F4 89.1(3)
F2 P1 F6 90.1(2)
F3 P1 F6 88.7(2)
F1 P1 F6 90.1(2)
F5 P1 F6 178.5(3)
F4 P1 F6 89.5(2)
C1 N1 C5 176.6(6)
C2 N2 C11 160.9(7)
C3 N3 C17 172.4(6)
C23 N4 C27 118.6(5)
C23 N4 Re1 126.7(4)
C27 N4 Re1 114.7(4)
C34 N5 C28 118.0(5)
C34 N5 Re1 128.0(4)
C28 N5 Re1 114.0(4)
N1 C1 Re1 177.5(5)
N2 C2 Re1 174.6(5)
N3 C3 Re1 171.6(5)
O1 C4 Re1 172.2(5)
C10 C5 N1 120.9(6)
C10 C5 C6 120.8(6)
N1 C5 C6 118.3(5)
C7 C6 C5 118.9(6)
C7 C6 H6 120.6
C5 C6 H6 120.6
C6 C7 C8 119.1(6)
C6 C7 H7 120.4
C8 C7 H7 120.4
C9 C8 C7 121.6(6)
C9 C8 Cl1 119.8(5)
C7 C8 Cl1 118.6(5)
C8 C9 C10 119.5(6)
C8 C9 H9 120.3
C10 C9 H9 120.3
C5 C10 C9 120.1(6)
C5 C10 H10 120.0
C9 C10 H10 120.0
N2 C11 C16 120.9(6)
N2 C11 C12 119.3(6)
C16 C11 C12 119.6(6)
C13 C12 C11 119.8(7)
C13 C12 H12 120.1
C11 C12 H12 120.1
C12 C13 C14 119.9(6)
C12 C13 H13 120.1
C14 C13 H13 120.1
C15 C14 C13 120.9(6)
C15 C14 Cl2 119.4(5)
C13 C14 Cl2 119.7(5)
C14 C15 C16 119.9(6)
C14 C15 H15 120.0
C16 C15 H15 120.0
C11 C16 C15 119.8(6)
C11 C16 H16 120.1
C15 C16 H16 120.1
C22 C17 C18 122.2(5)
C22 C17 N3 119.6(6)
C18 C17 N3 118.1(6)
C17 C18 C19 118.1(6)
C17 C18 H18 120.9
C19 C18 H18 120.9
C20 C19 C18 119.0(6)
C20 C19 H19 120.5
C18 C19 H19 120.5
C21 C20 C19 122.3(6)
C21 C20 Cl3 118.3(6)
C19 C20 Cl3 119.4(6)
C20 C21 C22 120.1(7)
C20 C21 H21 119.9
C22 C21 H21 119.9
C17 C22 C21 118.2(6)
C17 C22 H22 120.9
C21 C22 H22 120.9
N4 C23 C24 122.3(6)
N4 C23 H23 118.9
C24 C23 H23 118.9
C25 C24 C23 119.1(6)
C25 C24 H24 120.4
C23 C24 H24 120.4
C24 C25 C26 120.4(5)
C24 C25 H25 119.8
C26 C25 H25 119.8
C25 C26 C27 117.2(6)
C25 C26 C31 124.8(6)
C27 C26 C31 118.0(6)
N4 C27 C26 122.3(6)
N4 C27 C28 117.7(5)
C26 C27 C28 120.1(5)
N5 C28 C29 122.7(5)
N5 C28 C27 117.4(5)
C29 C28 C27 119.9(5)
C32 C29 C28 116.9(5)
C32 C29 C30 124.2(6)
C28 C29 C30 118.9(6)
C31 C30 C29 121.2(6)
C31 C30 H30 119.4
C29 C30 H30 119.4
C30 C31 C26 122.0(6)
C30 C31 H31 119.0
C26 C31 H31 119.0
C33 C32 C29 120.0(6)
C33 C32 H32 120.0
C29 C32 H32 120.0
C32 C33 C34 119.7(6)
C32 C33 H33 120.2
C34 C33 H33 120.2
N5 C34 C33 122.6(6)
N5 C34 H34 118.7
C33 C34 H34 118.7
Cl4 C35 Cl5 112.1(6)
Cl4 C35 H35A 109.2
Cl5 C35 H35A 109.2
Cl4 C35 H35B 109.2
Cl5 C35 H35B 109.2
H35A C35 H35B 107.9

loop_
_geom_bond_atom_site_label_1
_geom_bond_atom_site_label_2
_geom_bond_distance
Re1 C2 1.930(7)
Re1 C4 1.959(7)
Re1 C1 1.974(6)
Re1 C3 2.061(6)
Re1 N4 2.178(4)
Re1 N5 2.181(5)
Cl1 C8 1.736(6)
Cl2 C14 1.731(6)
Cl3 C20 1.742(7)
Cl4 C35 1.744(10)
Cl5 C35 1.766(10)
P1 F2 1.570(5)
P1 F3 1.573(4)
P1 F1 1.577(4)
P1 F5 1.587(4)
P1 F4 1.590(4)
P1 F6 1.609(4)
O1 C4 1.137(7)
N1 C1 1.161(7)
N1 C5 1.386(7)
N2 C2 1.181(8)
N2 C11 1.367(8)
N3 C3 1.146(7)
N3 C17 1.403(7)
N4 C23 1.326(7)
N4 C27 1.357(7)
N5 C34 1.301(7)
N5 C28 1.376(7)
C5 C10 1.365(9)
C5 C6 1.397(8)
C6 C7 1.382(8)
C6 H6 0.9500
C7 C8 1.385(9)
C7 H7 0.9500
C8 C9 1.361(9)
C9 C10 1.378(8)
C9 H9 0.9500
C10 H10 0.9500
C11 C16 1.374(9)
C11 C12 1.409(9)
C12 C13 1.358(9)
C12 H12 0.9500
C13 C14 1.380(9)
C13 H13 0.9500
C14 C15 1.367(8)
C15 C16 1.381(8)
C15 H15 0.9500
C16 H16 0.9500
C17 C22 1.370(8)
C17 C18 1.382(8)
C18 C19 1.399(9)
C18 H18 0.9500
C19 C20 1.365(10)
C19 H19 0.9500
C20 C21 1.347(10)
C21 C22 1.387(8)
C21 H21 0.9500
C22 H22 0.9500
C23 C24 1.401(8)
C23 H23 0.9500
C24 C25 1.364(8)
C24 H24 0.9500
C25 C26 1.385(9)
C25 H25 0.9500
C26 C27 1.414(7)
C26 C31 1.438(8)
C27 C28 1.425(8)
C28 C29 1.409(8)
C29 C32 1.387(9)
C29 C30 1.432(8)
C30 C31 1.332(9)
C30 H30 0.9500
C31 H31 0.9500
C32 C33 1.361(8)
C32 H32 0.9500
C33 C34 1.406(8)
C33 H33 0.9500
C34 H34 0.9500
C35 H35A 0.9900
C35 H35B 0.9900
